data_4328373
loop_
_publ_author_name
'Elena Antonova'
'Christian N\"ather'
'Paul K\"ogerler'
'Wolfgang Bensch'

_publ_section_title
;
 Expansion of Antimonato Polyoxovanadates with Transition Metal Complexes:
 (Co(N3C5H15)2)2[{Co(N3C5H15)2}V15Sb6O42(H2O)].5H2O and
 (Ni(N3C5H15)2)2[{Ni(N3C5H15)2}V15Sb6O42(H2O)].8H2O
;
_journal_name_full 'Inorganic Chemistry'
_journal_page_first 2311
_journal_page_last 2317
_journal_paper_doi 10.1021/ic2023117
_journal_volume 51
_journal_year 2012
_chemical_formula_moiety 'C10 H30 N6 Ni O42 Sb6 V15,2(C10 H30 N6 Ni), 8(O)'
_chemical_formula_sum 'C30 H90 N18 Ni3 O50 Sb6 V15'
_chemical_formula_weight 3173.9300
_chemical_name_common (Ni(AEPA)2)2((Ni(AEPA)2)V15Sb6O42(H2O))
_chemical_name_systematic
; 
 ? 
;
_space_group_IT_number 2
_symmetry_cell_setting triclinic
_symmetry_space_group_name_Hall '-P 1'
_symmetry_space_group_name_H-M 'P -1'
_atom_sites_solution_hydrogens geom
_atom_sites_solution_primary direct
_atom_sites_solution_secondary difmap
_audit_creation_method SHELXL-97
_cell_angle_alpha 86.702(11)
_cell_angle_beta 84.957(11)
_cell_angle_gamma 76.941(11)
_cell_formula_units_Z 2
_cell_length_a 14.5697(13)
_cell_length_b 15.8523(16)
_cell_length_c 20.2411(18)
_cell_measurement_reflns_used 35831
_cell_measurement_temperature 170(2)
_cell_measurement_theta_max 25.85
_cell_measurement_theta_min 2.02
_cell_volume 4533.0(8)
_computing_cell_refinement 'STOE-IPDS Program Package'
_computing_data_collection 'STOE-IPDS Program Package'
_computing_data_reduction 'STOE-IPDS Program Package'
_computing_molecular_graphics 'Bruker SHELXTL'
_computing_publication_material 'Bruker SHELXTL'
_computing_structure_refinement 'SHELXL-97 (Sheldrick, 1997)'
_computing_structure_solution 'SHELXS-97 (Sheldrick, 1990)'
_diffrn_ambient_temperature 170(2)
_diffrn_measured_fraction_theta_full 0.941
_diffrn_measured_fraction_theta_max 0.941
_diffrn_measurement_device_type 'Stoe Imaging Plate Diffraction System'
_diffrn_measurement_method '\f scans'
_diffrn_radiation_monochromator graphite
_diffrn_radiation_source 'fine-focus sealed tube'
_diffrn_radiation_type MoK\a
_diffrn_radiation_wavelength 0.71073
_diffrn_reflns_av_R_equivalents 0.0444
_diffrn_reflns_av_sigmaI/netI 0.0531
_diffrn_reflns_limit_h_max 17
_diffrn_reflns_limit_h_min -17
_diffrn_reflns_limit_k_max 18
_diffrn_reflns_limit_k_min -18
_diffrn_reflns_limit_l_max 24
_diffrn_reflns_limit_l_min -24
_diffrn_reflns_number 35831
_diffrn_reflns_theta_full 25.00
_diffrn_reflns_theta_max 25.00
_diffrn_reflns_theta_min 2.02
_diffrn_standards_decay_% none
_diffrn_standards_interval_count 0
_diffrn_standards_interval_time 0
_diffrn_standards_number 0
_exptl_absorpt_coefficient_mu 3.919
_exptl_absorpt_correction_T_max 0.763
_exptl_absorpt_correction_T_min 0.604
_exptl_absorpt_correction_type numerical
_exptl_absorpt_process_details 'X-Shape (STOE & CIE, 1998)'
_exptl_crystal_colour brown
_exptl_crystal_density_diffrn 2.339
_exptl_crystal_F_000 3098
_exptl_crystal_size_max 0.15
_exptl_crystal_size_mid 0.11
_exptl_crystal_size_min 0.07
_platon_squeeze_details
;
;
_refine_diff_density_max 1.486
_refine_diff_density_min -1.930
_refine_diff_density_rms 0.167
_refine_ls_extinction_coef 0.00045(5)
_refine_ls_extinction_expression Fc^*^=kFc[1+0.001xFc^2^\l^3^/sin(2\q)]^-1/4^
_refine_ls_extinction_method SHELXL
_refine_ls_goodness_of_fit_ref 0.949
_refine_ls_hydrogen_treatment none
_refine_ls_matrix_type full
_refine_ls_number_parameters 1121
_refine_ls_number_reflns 15034
_refine_ls_number_restraints 0
_refine_ls_restrained_S_all 0.949
_refine_ls_R_factor_all 0.0491
_refine_ls_R_factor_gt 0.0351
_refine_ls_shift/su_max 0.001
_refine_ls_shift/su_mean 0.000
_refine_ls_structure_factor_coef Fsqd
_refine_ls_weighting_details 'calc w=1/[\s^2^(Fo^2^)+(0.0567P)^2^+0.0000P] where P=(Fo^2^+2Fc^2^)/3'
_refine_ls_weighting_scheme calc
_refine_ls_wR_factor_gt 0.0839
_refine_ls_wR_factor_ref 0.0883
_reflns_number_gt 11716
_reflns_number_total 15034
_reflns_threshold_expression >2sigma(I)
_cod_data_source_file ic2023117_si_002.cif
_cod_data_source_block ea624
_cod_original_cell_volume 4533.0(7)
_cod_database_code 4328373

loop_
_symmetry_equiv_pos_as_xyz
'x, y, z'
'-x, -y, -z'

loop_
_atom_site_label
_atom_site_type_symbol
_atom_site_fract_x
_atom_site_fract_y
_atom_site_fract_z
_atom_site_U_iso_or_equiv
_atom_site_adp_type
_atom_site_occupancy
_atom_site_symmetry_multiplicity
_atom_site_calc_flag
_atom_site_refinement_flags
_atom_site_disorder_assembly
_atom_site_disorder_group
Sb1 Sb 0.56238(2) 0.41713(2) 0.07869(2) 0.01250(10) Uani 1 1 d . . .
Sb2 Sb 0.97714(2) 0.01740(2) 0.34708(2) 0.01320(10) Uani 1 1 d . . .
Sb3 Sb 0.60381(2) 0.49819(2) 0.40018(2) 0.01388(10) Uani 1 1 d . . .
Sb4 Sb 0.58718(2) 0.29532(2) 0.47870(2) 0.01289(10) Uani 1 1 d . . .
Sb5 Sb 0.89328(2) -0.04804(2) 0.20340(2) 0.01259(10) Uani 1 1 d . . .
Sb6 Sb 0.79840(3) 0.32475(3) 0.02113(2) 0.01425(10) Uani 1 1 d . . .
Ni1 Ni 0.72033(5) 0.77419(5) -0.00287(4) 0.01293(17) Uani 1 1 d . . .
Ni2 Ni 0.33234(5) 0.09281(5) 0.40365(4) 0.01131(16) Uani 1 1 d . . .
Ni3 Ni 1.14380(5) -0.38820(6) 0.30523(4) 0.0241(2) Uani 1 1 d . . .
V1 V 0.85767(6) 0.12682(6) 0.09690(5) 0.0112(2) Uani 1 1 d . . .
V2 V 0.71978(6) 0.02630(6) 0.34370(5) 0.0103(2) Uani 1 1 d . . .
V3 V 0.99933(6) 0.14515(6) 0.19238(5) 0.0124(2) Uani 1 1 d . . .
V4 V 0.82146(6) 0.32900(6) 0.41476(5) 0.0122(2) Uani 1 1 d . . .
V5 V 0.64554(6) 0.17950(6) 0.09272(5) 0.0097(2) Uani 1 1 d . . .
V6 V 0.65855(6) 0.05486(6) 0.20118(5) 0.0095(2) Uani 1 1 d . . .
V7 V 0.75676(6) 0.47091(6) 0.16284(5) 0.0125(2) Uani 1 1 d . . .
V8 V 0.47485(6) 0.35315(6) 0.32294(5) 0.0107(2) Uani 1 1 d . . .
V9 V 0.49409(6) 0.27069(6) 0.19608(5) 0.0090(2) Uani 1 1 d . . .
V10 V 0.78598(6) 0.14680(6) 0.43009(5) 0.0110(2) Uani 1 1 d . . .
V11 V 0.93316(6) 0.32374(6) 0.15174(5) 0.0123(2) Uani 1 1 d . . .
V12 V 0.55157(6) 0.16052(6) 0.35791(5) 0.0087(2) Uani 1 1 d . . .
V13 V 0.97072(6) 0.23827(6) 0.32433(5) 0.0115(2) Uani 1 1 d . . .
V14 V 0.81082(6) 0.45493(6) 0.29416(5) 0.0116(2) Uani 1 1 d . . .
V15 V 0.56627(6) 0.47498(6) 0.23763(5) 0.0115(2) Uani 1 1 d . . .
O1 O 0.4708(2) 0.1164(3) 0.3979(2) 0.0126(8) Uani 1 1 d . . .
O2 O 0.8394(3) 0.0515(3) 0.3684(2) 0.0151(9) Uani 1 1 d . . .
O3 O 0.9688(3) -0.0633(3) 0.2797(2) 0.0167(9) Uani 1 1 d . . .
O4 O 0.8171(3) 0.3751(3) 0.1030(2) 0.0179(9) Uani 1 1 d . . .
O5 O 0.6923(3) 0.4880(3) 0.2507(2) 0.0155(9) Uani 1 1 d . . .
O6 O 0.5359(3) 0.2782(3) 0.3965(2) 0.0137(9) Uani 1 1 d . . .
O7 O 0.7193(3) 0.2690(3) 0.4431(2) 0.0149(9) Uani 1 1 d . . .
O8 O 0.5001(3) 0.3837(2) 0.2291(2) 0.0125(9) Uani 1 1 d . . .
O9 O 0.8491(3) 0.5412(3) 0.3053(2) 0.0201(10) Uani 1 1 d . . .
O10 O 0.7729(3) 0.0028(3) 0.2516(2) 0.0129(9) Uani 1 1 d . . .
O11 O 0.9214(3) 0.0636(3) 0.1731(2) 0.0149(9) Uani 1 1 d . . .
O12 O 0.7589(3) 0.2250(3) 0.0661(2) 0.0151(9) Uani 1 1 d . . .
O13 O 0.9835(3) 0.1185(3) 0.2892(2) 0.0175(9) Uani 1 1 d . . .
O14 O 0.5719(3) 0.1586(3) 0.1724(2) 0.0129(9) Uani 1 1 d . . .
O15 O 0.9089(3) 0.0785(3) 0.0315(2) 0.0213(10) Uani 1 1 d . . .
O16 O 0.4942(3) 0.5678(3) 0.2278(2) 0.0204(10) Uani 1 1 d . . .
O17 O 0.7433(2) 0.0879(2) 0.1288(2) 0.0120(8) Uani 1 1 d . . .
O18 O 0.9272(3) 0.2098(2) 0.1220(2) 0.0137(9) Uani 1 1 d . . .
O19 O 0.5700(3) 0.4202(3) 0.4722(2) 0.0166(9) Uani 1 1 d . . .
O20 O 0.9839(3) 0.2574(3) 0.2286(2) 0.0147(9) Uani 1 1 d . . .
O21 O 0.8641(3) 0.4137(3) 0.2084(2) 0.0142(9) Uani 1 1 d . . .
O22 O 0.6694(3) 0.3921(3) 0.0115(2) 0.0175(9) Uani 1 1 d . . .
O23 O 0.6152(2) 0.0800(3) 0.29259(19) 0.0114(8) Uani 1 1 d . . .
O24 O 0.6707(2) 0.1235(2) 0.4010(2) 0.0120(8) Uani 1 1 d . . .
O25 O 0.5693(3) 0.2987(3) 0.1122(2) 0.0142(9) Uani 1 1 d . . .
O26 O 0.4916(2) 0.2382(2) 0.29014(19) 0.0116(8) Uani 1 1 d . . .
O27 O 0.8826(3) 0.2085(2) 0.3964(2) 0.0136(9) Uani 1 1 d . . .
O28 O 0.7716(3) 0.5625(3) 0.1283(2) 0.0211(10) Uani 1 1 d . . .
O29 O 0.6214(3) -0.0283(3) 0.1806(2) 0.0174(9) Uani 1 1 d . . .
O30 O 0.6306(3) 0.4506(3) 0.1476(2) 0.0164(9) Uani 1 1 d . . .
O31 O 0.8568(3) 0.3627(3) 0.4811(2) 0.0205(10) Uani 1 1 d . . .
O32 O 0.3883(3) 0.2771(3) 0.1750(2) 0.0147(9) Uani 1 1 d . . .
O33 O 0.7321(3) 0.4305(3) 0.3772(2) 0.0154(9) Uani 1 1 d . . .
O34 O 0.8008(3) 0.1046(3) 0.5041(2) 0.0177(9) Uani 1 1 d . . .
O35 O 1.1075(3) 0.1019(3) 0.1658(2) 0.0203(10) Uani 1 1 d . . .
O36 O 1.0708(3) 0.2366(3) 0.3540(2) 0.0185(10) Uani 1 1 d . . .
O37 O 0.6079(3) 0.1502(3) 0.0261(2) 0.0147(9) Uani 1 1 d . . .
O38 O 0.3650(3) 0.3923(3) 0.3485(2) 0.0211(10) Uani 1 1 d . . .
O39 O 0.5521(3) 0.4373(3) 0.3314(2) 0.0165(9) Uani 1 1 d . . .
O40 O 0.7028(3) -0.0638(3) 0.3809(2) 0.0184(9) Uani 1 1 d . . .
O41 O 1.0169(3) 0.3568(3) 0.1079(2) 0.0201(10) Uani 1 1 d . . .
O42 O 0.8915(3) 0.3536(3) 0.3347(2) 0.0142(9) Uani 1 1 d . . .
O43 O 0.9087(3) 0.0756(3) -0.1089(3) 0.0338(12) Uani 1 1 d . . .
O44 O 1.1800(3) -0.0272(3) 0.2759(3) 0.0366(13) Uani 1 1 d . . .
O45 O 0.7251(4) 0.1895(4) -0.0899(3) 0.0455(15) Uani 1 1 d . . .
O46 O 0.6643(5) -0.1719(3) 0.2739(3) 0.0500(16) Uani 1 1 d . . .
O47 O 0.4860(5) 0.7349(4) 0.2741(3) 0.0298(16) Uani 0.70 1 d P . .
O47' O 0.627(2) 0.684(2) 0.2954(16) 0.090(8) Uiso 0.30 1 d P . .
O48 O 0.8125(5) 0.7128(4) 0.2003(3) 0.0594(18) Uani 1 1 d . . .
O49 O 1.3076(5) -0.1782(5) 0.2229(3) 0.0643(19) Uani 1 1 d . . .
N1 N 0.8496(4) 0.7171(4) 0.0442(3) 0.0263(13) Uani 1 1 d . . .
H1A H 0.8367 0.7111 0.0893 0.032 Uiso 1 1 calc R . .
H1B H 0.8756 0.6631 0.0281 0.032 Uiso 1 1 calc R . .
N2 N 0.6044(3) 0.8404(3) -0.0572(3) 0.0199(12) Uani 1 1 d . . .
H2A H 0.6147 0.8200 -0.0995 0.024 Uiso 1 1 calc R . .
H2B H 0.5511 0.8241 -0.0381 0.024 Uiso 1 1 calc R . .
N3 N 0.7907(4) 0.8777(4) -0.0254(3) 0.0257(13) Uani 1 1 d . . .
H3 H 0.8216 0.8680 -0.0674 0.031 Uiso 1 1 calc R . .
N4 N 0.6625(3) 0.6631(3) 0.0208(3) 0.0164(11) Uani 1 1 d . . .
H4 H 0.6996 0.6301 0.0522 0.020 Uiso 1 1 calc R . .
N5 N 0.7795(3) 0.7028(4) -0.0894(3) 0.0208(12) Uani 1 1 d . . .
H5A H 0.7465 0.7252 -0.1256 0.025 Uiso 1 1 calc R . .
H5B H 0.8417 0.7056 -0.0987 0.025 Uiso 1 1 calc R . .
N6 N 0.6561(3) 0.8227(4) 0.0902(3) 0.0209(12) Uani 1 1 d . . .
H6A H 0.6926 0.7939 0.1229 0.025 Uiso 1 1 calc R . .
H6B H 0.6583 0.8802 0.0905 0.025 Uiso 1 1 calc R . .
N7 N 0.1915(3) 0.0764(3) 0.4175(3) 0.0175(11) Uani 1 1 d . . .
H7A H 0.1578 0.1028 0.3826 0.021 Uiso 1 1 calc R . .
H7B H 0.1910 0.0184 0.4192 0.021 Uiso 1 1 calc R . .
N8 N 0.2892(3) 0.1749(3) 0.4855(3) 0.0141(11) Uani 1 1 d . . .
H8 H 0.3066 0.1413 0.5235 0.017 Uiso 1 1 calc R . .
N9 N 0.2919(3) 0.1945(3) 0.3316(3) 0.0171(11) Uani 1 1 d . . .
H9A H 0.2354 0.2303 0.3455 0.020 Uiso 1 1 calc R . .
H9B H 0.3370 0.2271 0.3249 0.020 Uiso 1 1 calc R . .
N10 N 0.3649(3) 0.0165(3) 0.3197(3) 0.0195(12) Uani 1 1 d . . .
H10 H 0.3142 -0.0095 0.3171 0.023 Uiso 1 1 calc R . .
N11 N 0.3765(3) -0.0170(3) 0.4670(3) 0.0168(11) Uani 1 1 d . . .
H11A H 0.3863 0.0017 0.5075 0.020 Uiso 1 1 calc R . .
H11B H 0.3284 -0.0461 0.4737 0.020 Uiso 1 1 calc R . .
N12 N 0.3000(4) 0.4545(4) 0.5084(3) 0.0275(14) Uani 1 1 d . . .
H12A H 0.2621 0.5067 0.5040 0.041 Uiso 1 1 d R . .
H12B H 0.3244 0.4360 0.4686 0.041 Uiso 1 1 d R . .
C1 C 0.9177(5) 0.7756(6) 0.0294(5) 0.047(2) Uani 1 1 d . . .
H1C H 0.9608 0.7683 0.0655 0.056 Uiso 1 1 calc R . .
H1D H 0.9564 0.7585 -0.0124 0.056 Uiso 1 1 calc R . .
C2 C 0.8682(6) 0.8681(5) 0.0229(4) 0.0383(19) Uani 1 1 d . . .
H2C H 0.9139 0.9035 0.0062 0.046 Uiso 1 1 calc R . .
H2D H 0.8398 0.8890 0.0668 0.046 Uiso 1 1 calc R . .
C3 C 0.7350(5) 0.9664(5) -0.0276(4) 0.0365(19) Uani 1 1 d . . .
H3A H 0.7773 1.0069 -0.0382 0.044 Uiso 1 1 calc R . .
H3B H 0.7012 0.9803 0.0163 0.044 Uiso 1 1 calc R . .
C4 C 0.6656(5) 0.9773(5) -0.0787(5) 0.039(2) Uani 1 1 d . . .
H4A H 0.6997 0.9537 -0.1204 0.047 Uiso 1 1 calc R . .
H4B H 0.6410 1.0402 -0.0871 0.047 Uiso 1 1 calc R . .
C5 C 0.5827(5) 0.9359(5) -0.0632(5) 0.043(2) Uani 1 1 d . . .
H5C H 0.5493 0.9586 -0.0209 0.052 Uiso 1 1 calc R . .
H5D H 0.5386 0.9545 -0.0984 0.052 Uiso 1 1 calc R . .
C6 C 0.7721(4) 0.6123(4) -0.0746(4) 0.0233(15) Uani 1 1 d . . .
H6C H 0.8229 0.5828 -0.0464 0.028 Uiso 1 1 calc R . .
H6D H 0.7798 0.5810 -0.1164 0.028 Uiso 1 1 calc R . .
C7 C 0.6767(4) 0.6105(4) -0.0389(3) 0.0210(15) Uani 1 1 d . . .
H7C H 0.6261 0.6342 -0.0689 0.025 Uiso 1 1 calc R . .
H7D H 0.6735 0.5500 -0.0258 0.025 Uiso 1 1 calc R . .
C8 C 0.5635(4) 0.6752(4) 0.0491(3) 0.0191(14) Uani 1 1 d . . .
H8A H 0.5473 0.6178 0.0568 0.023 Uiso 1 1 calc R . .
H8B H 0.5210 0.7090 0.0168 0.023 Uiso 1 1 calc R . .
C9 C 0.5468(5) 0.7218(5) 0.1142(4) 0.0284(16) Uani 1 1 d . . .
H9C H 0.5924 0.6895 0.1452 0.034 Uiso 1 1 calc R . .
H9D H 0.4825 0.7202 0.1339 0.034 Uiso 1 1 calc R . .
C10 C 0.5561(4) 0.8160(4) 0.1086(4) 0.0239(15) Uani 1 1 d . . .
H10A H 0.5152 0.8479 0.0747 0.029 Uiso 1 1 calc R . .
H10B H 0.5343 0.8434 0.1516 0.029 Uiso 1 1 calc R . .
C11 C 0.3650(4) 0.0759(4) 0.2609(3) 0.0223(14) Uani 1 1 d . . .
H11C H 0.3599 0.0454 0.2206 0.027 Uiso 1 1 calc R . .
H11D H 0.4251 0.0958 0.2556 0.027 Uiso 1 1 calc R . .
C12 C 0.2824(4) 0.1532(4) 0.2693(3) 0.0211(14) Uani 1 1 d . . .
H12C H 0.2834 0.1949 0.2310 0.025 Uiso 1 1 calc R . .
H12D H 0.2220 0.1341 0.2720 0.025 Uiso 1 1 calc R . .
C13 C 0.1842(4) 0.1962(4) 0.4888(3) 0.0208(14) Uani 1 1 d . . .
H13A H 0.1623 0.2401 0.4535 0.025 Uiso 1 1 calc R . .
H13B H 0.1587 0.2210 0.5322 0.025 Uiso 1 1 calc R . .
C14 C 0.1483(4) 0.1158(4) 0.4803(3) 0.0200(14) Uani 1 1 d . . .
H14A H 0.1649 0.0740 0.5179 0.024 Uiso 1 1 calc R . .
H14B H 0.0786 0.1309 0.4795 0.024 Uiso 1 1 calc R . .
C15 C 0.4630(4) -0.0781(4) 0.4425(3) 0.0222(15) Uani 1 1 d . . .
H15A H 0.4803 -0.1252 0.4765 0.027 Uiso 1 1 calc R . .
H15B H 0.5155 -0.0475 0.4355 0.027 Uiso 1 1 calc R . .
C16 C 0.4505(5) -0.1167(4) 0.3784(4) 0.0273(16) Uani 1 1 d . . .
H16A H 0.3901 -0.1360 0.3829 0.033 Uiso 1 1 calc R . .
H16B H 0.5021 -0.1685 0.3707 0.033 Uiso 1 1 calc R . .
C17 C 0.4503(4) -0.0543(4) 0.3178(3) 0.0238(15) Uani 1 1 d . . .
H17A H 0.5069 -0.0293 0.3161 0.029 Uiso 1 1 calc R . .
H17B H 0.4539 -0.0869 0.2770 0.029 Uiso 1 1 calc R . .
C18 C 0.3303(4) 0.2509(4) 0.4857(3) 0.0221(14) Uani 1 1 d . . .
H18A H 0.3088 0.2897 0.4473 0.026 Uiso 1 1 calc R . .
H18B H 0.3998 0.2316 0.4789 0.026 Uiso 1 1 calc R . .
C19 C 0.3061(5) 0.3039(4) 0.5493(4) 0.0268(16) Uani 1 1 d . . .
H19A H 0.2733 0.2714 0.5833 0.032 Uiso 1 1 calc R . .
H19B H 0.3659 0.3092 0.5668 0.032 Uiso 1 1 calc R . .
C20 C 0.2441(4) 0.3950(5) 0.5391(4) 0.0307(17) Uani 1 1 d . . .
H20A H 0.1932 0.3923 0.5106 0.037 Uiso 1 1 calc R . .
H20B H 0.2143 0.4168 0.5825 0.037 Uiso 1 1 calc R . .
N13 N 1.2958(4) -0.4168(5) 0.2976(4) 0.046(2) Uani 1 1 d . B .
H13C H 1.3192 -0.4756 0.2955 0.056 Uiso 1 1 calc R . .
H13D H 1.3179 -0.3904 0.2597 0.056 Uiso 1 1 calc R . .
N14 N 1.1645(3) -0.3026(3) 0.3771(3) 0.0202(12) Uani 1 1 d . B .
H14 H 1.1557 -0.3294 0.4186 0.024 Uiso 1 1 calc R . .
N15 N 0.9958(4) -0.3526(4) 0.3333(3) 0.0255(13) Uani 1 1 d . B .
H15C H 0.9644 -0.3722 0.3019 0.031 Uiso 1 1 calc R . .
H15D H 0.9843 -0.3815 0.3728 0.031 Uiso 1 1 calc R . .
C21 C 1.3269(4) -0.3843(5) 0.3566(4) 0.0337(18) Uani 1 1 d . . .
H21A H 1.3939 -0.3807 0.3489 0.040 Uiso 1 1 calc R B .
H21B H 1.3205 -0.4239 0.3955 0.040 Uiso 1 1 calc R . .
C22 C 1.2653(4) -0.2960(4) 0.3686(4) 0.0252(16) Uani 1 1 d . B .
H22A H 1.2826 -0.2728 0.4090 0.030 Uiso 1 1 calc R . .
H22B H 1.2746 -0.2558 0.3306 0.030 Uiso 1 1 calc R . .
C23 C 1.1009(4) -0.2151(4) 0.3784(4) 0.0256(15) Uani 1 1 d . . .
H23A H 1.1074 -0.1846 0.3348 0.031 Uiso 1 1 calc R B .
H23B H 1.1195 -0.1810 0.4124 0.031 Uiso 1 1 calc R . .
C24 C 0.9987(4) -0.2209(4) 0.3941(4) 0.0252(15) Uani 1 1 d . B .
H24A H 0.9606 -0.1618 0.4025 0.030 Uiso 1 1 calc R . .
H24B H 0.9947 -0.2562 0.4358 0.030 Uiso 1 1 calc R . .
C25 C 0.9541(4) -0.2591(4) 0.3412(4) 0.0232(15) Uani 1 1 d . . .
H25A H 0.8854 -0.2510 0.3533 0.028 Uiso 1 1 calc R B .
H25B H 0.9625 -0.2275 0.2983 0.028 Uiso 1 1 calc R . .
N16 N 1.1515(4) -0.4999(4) 0.3696(4) 0.048(2) Uani 1 1 d . B .
H16C H 1.2139 -0.5261 0.3739 0.057 Uiso 1 1 calc R . .
H16D H 1.1244 -0.4832 0.4110 0.057 Uiso 1 1 calc R . .
C26 C 1.1030(6) -0.5633(5) 0.3451(5) 0.042(2) Uani 1 1 d . . .
H26A H 1.0337 -0.5404 0.3502 0.050 Uiso 1 1 calc R B .
H26B H 1.1179 -0.6181 0.3720 0.050 Uiso 1 1 calc R . .
C27 C 1.1331(7) -0.5809(6) 0.2737(5) 0.054(3) Uani 1 1 d . B .
H27A H 1.0867 -0.6062 0.2532 0.065 Uiso 0.60 1 calc PR A 1
H27B H 1.1957 -0.6213 0.2691 0.065 Uiso 0.60 1 calc PR A 1
H27C H 1.1233 -0.6389 0.2650 0.065 Uiso 0.40 1 calc PR A 2
H27D H 1.2018 -0.5837 0.2669 0.065 Uiso 0.40 1 calc PR A 2
N17 N 1.1375(7) -0.4934(6) 0.2416(5) 0.026(2) Uani 0.60 1 d P B 1
H17 H 1.1938 -0.5027 0.2149 0.031 Uiso 0.60 1 calc PR B 1
C28 C 1.0619(8) -0.4680(8) 0.1948(6) 0.024(3) Uani 0.60 1 d P B 1
H28A H 0.9990 -0.4544 0.2196 0.029 Uiso 0.60 1 calc PR B 1
H28B H 1.0636 -0.5159 0.1651 0.029 Uiso 0.60 1 calc PR B 1
N17' N 1.1274(9) -0.4398(9) 0.2134(7) 0.019(3) Uiso 0.40 1 d P B 2
H17' H 1.1889 -0.4631 0.1968 0.023 Uiso 0.40 1 calc PR B 2
C28' C 1.0818(11) -0.5133(12) 0.2186(9) 0.019(4) Uiso 0.40 1 d P B 2
H28C H 1.0885 -0.5410 0.1753 0.023 Uiso 0.40 1 calc PR B 2
H28D H 1.0136 -0.4938 0.2321 0.023 Uiso 0.40 1 calc PR B 2
C29 C 1.0804(6) -0.3861(8) 0.1534(6) 0.069(4) Uani 1 1 d . . .
H29A H 1.1460 -0.4033 0.1332 0.083 Uiso 0.60 1 calc PR B 1
H29B H 1.0390 -0.3787 0.1163 0.083 Uiso 0.60 1 calc PR B 1
H29C H 1.0106 -0.3702 0.1601 0.083 Uiso 0.40 1 calc PR B 2
H29D H 1.1004 -0.4146 0.1107 0.083 Uiso 0.40 1 calc PR B 2
C30 C 1.0723(10) -0.3065(9) 0.1752(6) 0.033(3) Uani 0.60 1 d P B 1
H30A H 1.0071 -0.2870 0.1955 0.039 Uiso 0.60 1 calc PR B 1
H30B H 1.0793 -0.2675 0.1359 0.039 Uiso 0.60 1 calc PR B 1
C30' C 1.1346(13) -0.2972(11) 0.1630(10) 0.027(4) Uani 0.40 1 d P B 2
H30C H 1.1980 -0.3072 0.1389 0.033 Uiso 0.40 1 calc PR B 2
H30D H 1.0955 -0.2426 0.1452 0.033 Uiso 0.40 1 calc PR B 2
N18 N 1.1413(5) -0.2927(7) 0.2259(4) 0.074(3) Uani 1 1 d . B .
H18C H 1.1216 -0.2381 0.2424 0.089 Uiso 0.60 1 calc PR C 1
H18D H 1.2010 -0.2975 0.2053 0.089 Uiso 0.60 1 calc PR C 1
H18E H 1.0923 -0.2476 0.2389 0.089 Uiso 0.40 1 calc PR C 2
H18F H 1.1955 -0.2729 0.2285 0.089 Uiso 0.40 1 calc PR C 2
O51 O 0.7247(9) 0.2560(10) 0.2604(9) 0.177(6) Uani 1 1 d . D 2

loop_
_atom_site_aniso_label
_atom_site_aniso_U_11
_atom_site_aniso_U_22
_atom_site_aniso_U_33
_atom_site_aniso_U_23
_atom_site_aniso_U_13
_atom_site_aniso_U_12
Sb1 0.01013(17) 0.00977(19) 0.0173(2) 0.00255(16) -0.00727(16) -0.00007(14)
Sb2 0.00880(17) 0.01150(19) 0.0182(2) 0.00196(16) -0.00665(16) 0.00154(14)
Sb3 0.01103(17) 0.01016(19) 0.0202(2) -0.00395(16) -0.00520(16) 0.00057(14)
Sb4 0.01153(17) 0.0148(2) 0.0128(2) -0.00299(16) -0.00277(16) -0.00264(15)
Sb5 0.00997(17) 0.00944(18) 0.0166(2) -0.00168(16) -0.00277(16) 0.00250(14)
Sb6 0.01210(17) 0.0153(2) 0.0146(2) 0.00250(16) -0.00147(16) -0.00198(15)
Ni1 0.0099(3) 0.0131(4) 0.0149(4) -0.0022(3) -0.0046(3) 0.0010(3)
Ni2 0.0099(3) 0.0120(4) 0.0121(4) -0.0003(3) -0.0028(3) -0.0020(3)
Ni3 0.0148(4) 0.0313(5) 0.0263(5) -0.0131(4) -0.0029(4) -0.0016(3)
V1 0.0080(4) 0.0107(5) 0.0134(5) -0.0010(4) -0.0023(4) 0.0019(4)
V2 0.0104(4) 0.0096(5) 0.0108(5) 0.0016(4) -0.0038(4) -0.0009(4)
V3 0.0053(4) 0.0124(5) 0.0175(6) -0.0004(4) -0.0020(4) 0.0023(4)
V4 0.0128(4) 0.0115(5) 0.0134(5) -0.0009(4) -0.0064(4) -0.0026(4)
V5 0.0078(4) 0.0102(5) 0.0106(5) -0.0008(4) -0.0031(4) 0.0002(4)
V6 0.0087(4) 0.0084(5) 0.0110(5) -0.0005(4) -0.0029(4) 0.0002(4)
V7 0.0084(4) 0.0093(5) 0.0192(6) 0.0026(4) -0.0055(4) 0.0000(4)
V8 0.0055(4) 0.0103(5) 0.0152(5) -0.0028(4) -0.0013(4) 0.0012(4)
V9 0.0065(4) 0.0089(5) 0.0111(5) -0.0016(4) -0.0032(4) 0.0008(3)
V10 0.0082(4) 0.0120(5) 0.0128(5) 0.0003(4) -0.0049(4) -0.0008(4)
V11 0.0066(4) 0.0122(5) 0.0173(6) 0.0008(4) -0.0040(4) 0.0003(4)
V12 0.0065(4) 0.0090(5) 0.0104(5) -0.0008(4) -0.0022(4) -0.0008(3)
V13 0.0058(4) 0.0109(5) 0.0171(6) 0.0014(4) -0.0062(4) 0.0010(4)
V14 0.0091(4) 0.0083(5) 0.0174(6) -0.0003(4) -0.0057(4) -0.0002(4)
V15 0.0083(4) 0.0079(5) 0.0178(5) -0.0014(4) -0.0051(4) 0.0013(4)
O1 0.0085(17) 0.014(2) 0.016(2) 0.0000(17) -0.0014(17) -0.0032(15)
O2 0.0132(18) 0.014(2) 0.017(2) -0.0026(18) -0.0031(17) 0.0014(16)
O3 0.0139(19) 0.015(2) 0.021(2) 0.0035(18) -0.0094(18) -0.0007(16)
O4 0.0143(19) 0.017(2) 0.022(2) -0.0057(19) -0.0080(18) 0.0000(17)
O5 0.0101(18) 0.017(2) 0.019(2) -0.0020(18) -0.0067(18) 0.0006(16)
O6 0.0120(18) 0.012(2) 0.017(2) -0.0037(17) -0.0048(17) 0.0007(16)
O7 0.0108(18) 0.013(2) 0.022(2) -0.0023(18) -0.0028(18) -0.0036(16)
O8 0.0116(18) 0.0100(19) 0.017(2) -0.0028(17) -0.0034(17) -0.0020(15)
O9 0.0149(19) 0.017(2) 0.029(3) -0.005(2) -0.0050(19) -0.0043(17)
O10 0.0095(17) 0.016(2) 0.011(2) 0.0008(17) -0.0005(16) 0.0027(16)
O11 0.0104(18) 0.015(2) 0.019(2) 0.0032(18) -0.0034(17) -0.0019(16)
O12 0.0116(18) 0.014(2) 0.021(2) 0.0040(18) -0.0071(18) -0.0044(16)
O13 0.0157(19) 0.012(2) 0.023(2) -0.0018(18) -0.0010(19) 0.0007(16)
O14 0.0141(18) 0.014(2) 0.011(2) 0.0033(17) -0.0027(17) -0.0035(16)
O15 0.019(2) 0.024(2) 0.020(2) -0.008(2) -0.0013(19) -0.0009(18)
O16 0.0113(18) 0.012(2) 0.034(3) -0.0013(19) -0.0068(19) 0.0065(16)
O17 0.0093(17) 0.012(2) 0.015(2) 0.0007(17) -0.0023(16) -0.0016(15)
O18 0.0104(18) 0.010(2) 0.020(2) -0.0019(17) -0.0043(17) 0.0011(15)
O19 0.0171(19) 0.015(2) 0.017(2) -0.0049(18) 0.0009(18) -0.0020(17)
O20 0.0109(18) 0.013(2) 0.019(2) 0.0025(18) -0.0069(17) 0.0011(16)
O21 0.0115(18) 0.012(2) 0.018(2) 0.0003(17) -0.0047(17) 0.0008(16)
O22 0.021(2) 0.015(2) 0.016(2) 0.0031(18) -0.0064(19) -0.0026(17)
O23 0.0098(17) 0.015(2) 0.009(2) -0.0001(17) -0.0037(16) -0.0002(15)
O24 0.0088(17) 0.012(2) 0.013(2) -0.0020(17) -0.0037(16) 0.0032(15)
O25 0.0151(19) 0.011(2) 0.014(2) 0.0027(17) -0.0013(17) 0.0006(16)
O26 0.0118(18) 0.0103(19) 0.012(2) -0.0005(17) -0.0035(17) 0.0011(15)
O27 0.0126(18) 0.012(2) 0.016(2) 0.0022(17) -0.0060(17) -0.0008(16)
O28 0.023(2) 0.014(2) 0.028(3) 0.0085(19) -0.008(2) -0.0083(18)
O29 0.019(2) 0.015(2) 0.019(2) -0.0025(18) -0.0040(18) -0.0026(17)
O30 0.0094(18) 0.021(2) 0.018(2) -0.0036(19) -0.0045(17) -0.0002(16)
O31 0.025(2) 0.022(2) 0.017(2) 0.0015(19) -0.0084(19) -0.0084(19)
O32 0.0104(18) 0.015(2) 0.018(2) 0.0019(18) -0.0086(17) -0.0008(16)
O33 0.0136(18) 0.014(2) 0.019(2) 0.0013(18) -0.0072(18) -0.0012(16)
O34 0.018(2) 0.019(2) 0.017(2) 0.0004(19) -0.0064(18) -0.0039(17)
O35 0.0095(18) 0.021(2) 0.027(3) -0.002(2) -0.0005(18) 0.0043(17)
O36 0.0112(18) 0.018(2) 0.027(3) 0.0050(19) -0.0090(19) -0.0034(17)
O37 0.0136(18) 0.016(2) 0.014(2) -0.0011(18) -0.0043(17) -0.0007(16)
O38 0.0089(18) 0.022(2) 0.030(3) -0.005(2) 0.0006(19) 0.0016(17)
O39 0.019(2) 0.012(2) 0.021(2) -0.0049(18) -0.0034(18) -0.0055(17)
O40 0.025(2) 0.015(2) 0.017(2) 0.0042(18) -0.0053(19) -0.0077(18)
O41 0.0110(19) 0.023(2) 0.025(3) 0.002(2) -0.0003(18) -0.0025(17)
O42 0.0114(18) 0.014(2) 0.017(2) 0.0015(17) -0.0057(17) -0.0010(16)
O43 0.030(2) 0.036(3) 0.032(3) 0.001(2) 0.003(2) -0.003(2)
O44 0.031(3) 0.041(3) 0.041(3) 0.002(3) -0.013(3) -0.012(2)
O45 0.047(3) 0.048(4) 0.030(3) 0.010(3) 0.003(3) 0.009(3)
O46 0.083(4) 0.020(3) 0.039(3) 0.000(3) 0.002(3) 0.004(3)
O47 0.065(5) 0.008(3) 0.011(3) -0.008(3) 0.010(3) -0.001(3)
O48 0.079(4) 0.042(4) 0.056(4) -0.006(3) 0.004(4) -0.015(3)
O49 0.071(4) 0.077(5) 0.045(4) 0.002(4) -0.003(4) -0.017(4)
N1 0.018(3) 0.026(3) 0.033(3) -0.001(3) -0.009(3) 0.003(2)
N2 0.015(2) 0.021(3) 0.022(3) -0.004(2) -0.006(2) 0.001(2)
N3 0.030(3) 0.021(3) 0.026(3) -0.005(3) 0.002(3) -0.005(2)
N4 0.014(2) 0.013(3) 0.020(3) 0.001(2) -0.007(2) 0.003(2)
N5 0.012(2) 0.025(3) 0.023(3) -0.006(2) 0.000(2) 0.000(2)
N6 0.017(2) 0.020(3) 0.025(3) -0.009(2) -0.003(2) -0.002(2)
N7 0.013(2) 0.017(3) 0.023(3) -0.002(2) -0.005(2) -0.002(2)
N8 0.010(2) 0.018(3) 0.014(3) 0.003(2) -0.003(2) -0.0020(19)
N9 0.012(2) 0.017(3) 0.021(3) 0.000(2) -0.003(2) -0.002(2)
N10 0.020(2) 0.020(3) 0.022(3) -0.001(2) -0.005(2) -0.009(2)
N11 0.016(2) 0.019(3) 0.017(3) 0.001(2) -0.006(2) -0.006(2)
N12 0.025(3) 0.018(3) 0.037(4) -0.014(3) -0.010(3) 0.005(2)
C1 0.018(3) 0.048(5) 0.073(7) -0.013(5) -0.023(4) 0.005(3)
C2 0.050(4) 0.044(5) 0.031(5) -0.007(4) -0.008(4) -0.029(4)
C3 0.039(4) 0.022(4) 0.046(5) -0.001(4) -0.004(4) -0.002(3)
C4 0.030(4) 0.028(4) 0.063(6) -0.005(4) -0.010(4) -0.009(3)
C5 0.035(4) 0.033(4) 0.066(6) 0.014(4) -0.027(4) -0.009(3)
C6 0.021(3) 0.017(3) 0.030(4) -0.012(3) 0.002(3) 0.000(3)
C7 0.023(3) 0.012(3) 0.028(4) -0.002(3) -0.009(3) -0.002(3)
C8 0.021(3) 0.011(3) 0.025(4) 0.003(3) -0.003(3) -0.004(2)
C9 0.027(3) 0.033(4) 0.025(4) 0.001(3) 0.002(3) -0.008(3)
C10 0.020(3) 0.028(4) 0.023(4) -0.011(3) 0.007(3) -0.006(3)
C11 0.023(3) 0.030(4) 0.014(3) -0.001(3) 0.000(3) -0.006(3)
C12 0.020(3) 0.029(4) 0.015(3) 0.010(3) -0.007(3) -0.007(3)
C13 0.007(3) 0.026(3) 0.026(4) -0.009(3) -0.001(3) 0.003(2)
C14 0.014(3) 0.027(4) 0.018(3) 0.000(3) 0.004(3) -0.005(3)
C15 0.019(3) 0.017(3) 0.029(4) 0.002(3) -0.008(3) 0.002(3)
C16 0.026(3) 0.022(4) 0.032(4) -0.002(3) -0.003(3) -0.003(3)
C17 0.024(3) 0.020(3) 0.026(4) -0.009(3) -0.003(3) -0.001(3)
C18 0.024(3) 0.022(3) 0.022(4) -0.009(3) 0.003(3) -0.007(3)
C19 0.038(4) 0.020(3) 0.027(4) -0.003(3) -0.002(3) -0.016(3)
C20 0.017(3) 0.038(4) 0.039(5) -0.021(4) 0.010(3) -0.010(3)
N13 0.014(3) 0.062(5) 0.060(5) -0.035(4) -0.001(3) 0.005(3)
N14 0.020(3) 0.018(3) 0.022(3) 0.006(2) -0.007(2) -0.004(2)
N15 0.020(3) 0.026(3) 0.032(4) -0.002(3) -0.003(3) -0.007(2)
C21 0.012(3) 0.045(5) 0.044(5) 0.002(4) -0.008(3) -0.005(3)
C22 0.025(3) 0.027(4) 0.027(4) 0.003(3) -0.012(3) -0.011(3)
C23 0.028(3) 0.018(3) 0.031(4) -0.003(3) -0.006(3) -0.004(3)
C24 0.023(3) 0.019(3) 0.028(4) -0.004(3) 0.000(3) 0.007(3)
C25 0.018(3) 0.020(3) 0.028(4) 0.001(3) -0.003(3) 0.004(3)
N16 0.032(3) 0.019(3) 0.096(6) -0.007(4) -0.032(4) -0.002(3)
C26 0.052(5) 0.017(4) 0.064(6) 0.011(4) -0.022(5) -0.019(3)
C27 0.062(6) 0.029(5) 0.064(7) 0.008(5) -0.003(5) -0.001(4)
N17 0.034(5) 0.024(5) 0.023(6) -0.001(4) -0.004(5) -0.012(4)
C28 0.023(5) 0.022(6) 0.026(7) -0.009(5) -0.010(5) 0.000(5)
C29 0.032(4) 0.085(9) 0.078(8) 0.056(7) -0.007(5) -0.004(5)
C30 0.036(8) 0.032(7) 0.024(7) 0.007(6) -0.017(6) 0.009(6)
C30' 0.015(8) 0.020(9) 0.046(13) 0.005(8) -0.006(9) -0.003(7)
N18 0.027(3) 0.174(10) 0.025(4) 0.040(5) -0.013(3) -0.039(5)
O51 0.139(10) 0.172(13) 0.248(18) 0.037(12) -0.044(11) -0.094(10)

loop_
_atom_type_symbol
_atom_type_description
_atom_type_scat_dispersion_real
_atom_type_scat_dispersion_imag
_atom_type_scat_source
C C 0.0033 0.0016 'International Tables Vol C Tables 4.2.6.8 and 6.1.1.4'
H H 0.0000 0.0000 'International Tables Vol C Tables 4.2.6.8 and 6.1.1.4'
N N 0.0061 0.0033 'International Tables Vol C Tables 4.2.6.8 and 6.1.1.4'
O O 0.0106 0.0060 'International Tables Vol C Tables 4.2.6.8 and 6.1.1.4'
V V 0.3005 0.5294 'International Tables Vol C Tables 4.2.6.8 and 6.1.1.4'
Ni Ni 0.3393 1.1124 'International Tables Vol C Tables 4.2.6.8 and 6.1.1.4'
Sb Sb -0.5866 1.5461 'International Tables Vol C Tables 4.2.6.8 and 6.1.1.4'

loop_
_geom_angle_atom_site_label_1
_geom_angle_atom_site_label_2
_geom_angle_atom_site_label_3
_geom_angle
O25 Sb1 O30 96.39(17)
O25 Sb1 O22 97.22(17)
O30 Sb1 O22 96.92(17)
O13 Sb2 O3 98.68(17)
O13 Sb2 O2 94.89(17)
O3 Sb2 O2 94.60(16)
O19 Sb3 O33 97.02(17)
O19 Sb3 O39 92.39(17)
O33 Sb3 O39 90.57(16)
O19 Sb4 O6 99.07(16)
O19 Sb4 O7 96.24(17)
O6 Sb4 O7 95.40(17)
O3 Sb5 O10 96.11(17)
O3 Sb5 O11 95.19(16)
O10 Sb5 O11 94.74(17)
O4 Sb6 O12 94.30(18)
O4 Sb6 O22 96.68(17)
O12 Sb6 O22 94.77(16)
N4 Ni1 N3 174.67(19)
N4 Ni1 N6 87.3(2)
N3 Ni1 N6 94.6(2)
N4 Ni1 N2 94.15(19)
N3 Ni1 N2 90.7(2)
N6 Ni1 N2 94.1(2)
N4 Ni1 N5 82.3(2)
N3 Ni1 N5 95.6(2)
N6 Ni1 N5 169.3(2)
N2 Ni1 N5 89.2(2)
N4 Ni1 N1 92.8(2)
N3 Ni1 N1 82.2(2)
N6 Ni1 N1 89.6(2)
N2 Ni1 N1 172.3(2)
N5 Ni1 N1 88.4(2)
N10 Ni2 N11 91.2(2)
N10 Ni2 N7 93.6(2)
N11 Ni2 N7 90.05(19)
N10 Ni2 O1 91.81(18)
N11 Ni2 O1 89.74(17)
N7 Ni2 O1 174.63(19)
N10 Ni2 N9 82.9(2)
N11 Ni2 N9 174.1(2)
N7 Ni2 N9 90.44(19)
O1 Ni2 N9 90.32(17)
N10 Ni2 N8 175.50(17)
N11 Ni2 N8 92.0(2)
N7 Ni2 N8 83.24(19)
O1 Ni2 N8 91.41(16)
N9 Ni2 N8 93.97(19)
N16 Ni3 N17' 100.7(4)
N16 Ni3 N14 97.1(2)
N17' Ni3 N14 162.0(4)
N16 Ni3 N15 88.5(2)
N17' Ni3 N15 94.8(4)
N14 Ni3 N15 88.1(2)
N16 Ni3 N18 169.3(4)
N17' Ni3 N18 69.0(5)
N14 Ni3 N18 93.1(3)
N15 Ni3 N18 95.3(3)
N16 Ni3 N13 87.7(3)
N17' Ni3 N13 97.0(4)
N14 Ni3 N13 81.1(2)
N15 Ni3 N13 168.0(2)
N18 Ni3 N13 90.5(3)
N16 Ni3 N17 74.5(3)
N17' Ni3 N17 26.3(4)
N14 Ni3 N17 170.2(3)
N15 Ni3 N17 96.5(3)
N18 Ni3 N17 95.1(4)
N13 Ni3 N17 93.4(3)
O15 V1 O18 110.3(2)
O15 V1 O17 112.2(2)
O18 V1 O17 137.44(18)
O15 V1 O11 106.67(19)
O18 V1 O11 79.20(16)
O17 V1 O11 89.29(16)
O15 V1 O12 106.3(2)
O18 V1 O12 88.83(15)
O17 V1 O12 78.93(16)
O11 V1 O12 147.00(18)
O15 V1 V3 111.41(14)
O18 V1 V3 39.16(11)
O17 V1 V3 120.56(12)
O11 V1 V3 40.22(12)
O12 V1 V3 123.39(12)
O15 V1 V5 112.58(14)
O18 V1 V5 119.91(11)
O17 V1 V5 39.15(11)
O11 V1 V5 123.68(13)
O12 V1 V5 39.93(12)
V3 V1 V5 136.00(4)
O40 V2 O23 111.06(18)
O40 V2 O24 110.4(2)
O23 V2 O24 83.75(15)
O40 V2 O10 109.2(2)
O23 V2 O10 77.56(16)
O24 V2 O10 140.09(17)
O40 V2 O2 110.37(18)
O23 V2 O2 138.47(17)
O24 V2 O2 79.41(16)
O10 V2 O2 91.69(17)
O40 V2 V12 110.57(16)
O23 V2 V12 41.73(12)
O24 V2 V12 43.20(10)
O10 V2 V12 115.75(11)
O2 V2 V12 117.85(12)
O40 V2 V10 115.19(15)
O23 V2 V10 115.15(12)
O24 V2 V10 38.96(10)
O10 V2 V10 122.97(12)
O2 V2 V10 40.51(12)
V12 V2 V10 80.01(4)
O40 V2 V6 114.40(14)
O23 V2 V6 37.38(12)
O24 V2 V6 114.99(11)
O10 V2 V6 40.25(10)
O2 V2 V6 122.25(13)
V12 V2 V6 77.58(3)
V10 V2 V6 130.04(4)
O35 V3 O20 114.0(2)
O35 V3 O18 112.0(2)
O20 V3 O18 83.85(16)
O35 V3 O11 106.7(2)
O20 V3 O11 139.26(17)
O18 V3 O11 79.08(16)
O35 V3 O13 108.50(19)
O20 V3 O13 77.99(17)
O18 V3 O13 139.43(17)
O11 V3 O13 91.54(17)
O35 V3 V11 115.10(17)
O20 V3 V11 41.91(12)
O18 V3 V11 42.78(12)
O11 V3 V11 116.94(11)
O13 V3 V11 115.43(12)
O35 V3 V1 112.53(16)
O20 V3 V1 116.47(11)
O18 V3 V1 39.12(11)
O11 V3 V1 40.14(11)
O13 V3 V1 123.16(12)
V11 V3 V1 79.96(3)
O35 V3 V13 117.05(16)
O20 V3 V13 37.52(13)
O18 V3 V13 114.22(12)
O11 V3 V13 121.92(13)
O13 V3 V13 40.49(12)
V11 V3 V13 77.16(4)
V1 V3 V13 130.35(4)
O31 V4 O42 113.5(2)
O31 V4 O27 112.86(19)
O42 V4 O27 83.65(18)
O31 V4 O7 108.1(2)
O42 V4 O7 138.35(17)
O27 V4 O7 78.34(17)
O31 V4 O33 105.82(19)
O42 V4 O33 78.78(17)
O27 V4 O33 141.24(17)
O7 V4 O33 92.36(16)
O31 V4 V13 115.06(16)
O42 V4 V13 41.82(12)
O27 V4 V13 42.74(13)
O7 V4 V13 116.11(13)
O33 V4 V13 116.77(14)
O31 V4 V10 114.35(16)
O42 V4 V10 115.43(13)
O27 V4 V10 38.63(12)
O7 V4 V10 39.85(12)
O33 V4 V10 124.20(12)
V13 V4 V10 79.29(4)
O31 V4 V14 115.13(16)
O42 V4 V14 38.09(11)
O27 V4 V14 115.09(13)
O7 V4 V14 122.08(12)
O33 V4 V14 40.71(13)
V13 V4 V14 77.95(4)
V10 V4 V14 130.44(4)
O37 V5 O14 113.56(19)
O37 V5 O17 111.67(18)
O14 V5 O17 84.46(17)
O37 V5 O12 108.0(2)
O14 V5 O12 138.47(17)
O17 V5 O12 79.27(16)
O37 V5 O25 107.11(18)
O14 V5 O25 77.98(17)
O17 V5 O25 141.15(16)
O12 V5 O25 91.33(17)
O37 V5 V6 114.84(15)
O14 V5 V6 42.14(11)
O17 V5 V6 43.12(12)
O12 V5 V6 116.87(11)
O25 V5 V6 116.07(13)
O37 V5 V1 113.37(15)
O14 V5 V1 116.54(11)
O17 V5 V1 39.22(12)
O12 V5 V1 40.21(11)
O25 V5 V1 123.69(11)
V6 V5 V1 80.07(4)
O37 V5 V9 116.55(15)
O14 V5 V9 37.47(12)
O17 V5 V9 114.91(13)
O12 V5 V9 120.85(13)
O25 V5 V9 40.51(12)
V6 V5 V9 77.37(4)
V1 V5 V9 130.02(4)
O29 V6 O14 108.42(18)
O29 V6 O23 109.2(2)
O14 V6 O23 89.75(17)
O29 V6 O17 109.4(2)
O14 V6 O17 83.79(16)
O23 V6 O17 140.92(16)
O29 V6 O10 104.16(18)
O14 V6 O10 147.24(17)
O23 V6 O10 76.28(15)
O17 V6 O10 88.71(16)
O29 V6 V5 109.45(15)
O14 V6 V5 41.74(13)
O23 V6 V5 125.38(12)
O17 V6 V5 42.84(10)
O10 V6 V5 127.69(13)
O29 V6 V2 109.65(15)
O14 V6 V2 122.31(13)
O23 V6 V2 37.14(10)
O17 V6 V2 120.60(11)
O10 V6 V2 39.21(12)
V5 V6 V2 140.90(4)
O28 V7 O21 111.17(19)
O28 V7 O5 110.8(2)
O21 V7 O5 85.29(17)
O28 V7 O30 111.26(18)
O21 V7 O30 137.55(18)
O5 V7 O30 78.87(17)
O28 V7 O4 109.3(2)
O21 V7 O4 77.76(16)
O5 V7 O4 139.82(19)
O30 V7 O4 89.50(16)
O28 V7 V14 110.11(16)
O21 V7 V14 42.88(13)
O5 V7 V14 43.94(10)
O30 V7 V14 118.04(14)
O4 V7 V14 117.08(12)
O28 V7 V15 115.86(16)
O21 V7 V15 115.67(14)
O5 V7 V15 38.49(10)
O30 V7 V15 40.45(13)
O4 V7 V15 121.24(13)
V14 V7 V15 80.33(4)
O28 V7 V11 114.14(16)
O21 V7 V11 37.23(13)
O5 V7 V11 116.16(11)
O30 V7 V11 120.76(13)
O4 V7 V11 40.65(10)
V14 V7 V11 78.71(4)
V15 V7 V11 129.78(4)
O38 V8 O26 111.30(19)
O38 V8 O39 110.9(2)
O26 V8 O39 137.75(17)
O38 V8 O8 111.43(19)
O26 V8 O8 82.98(17)
O39 V8 O8 80.29(17)
O38 V8 O6 107.7(2)
O26 V8 O6 77.55(16)
O39 V8 O6 91.45(16)
O8 V8 O6 140.45(17)
O38 V8 V9 112.74(16)
O26 V8 V9 41.44(12)
O39 V8 V9 116.96(14)
O8 V8 V9 42.34(11)
O6 V8 V9 115.09(12)
O38 V8 V15 114.87(17)
O26 V8 V15 115.76(13)
O39 V8 V15 40.71(13)
O8 V8 V15 39.81(11)
O6 V8 V15 124.12(12)
V9 V8 V15 79.94(4)
O38 V8 V12 115.70(17)
O26 V8 V12 37.07(11)
O39 V8 V12 120.28(12)
O8 V8 V12 113.07(12)
O6 V8 V12 40.48(11)
V9 V8 V12 76.23(3)
V15 V8 V12 129.13(4)
O32 V9 O14 108.92(18)
O32 V9 O26 105.92(19)
O14 V9 O26 92.19(16)
O32 V9 O8 108.19(18)
O14 V9 O8 142.56(15)
O26 V9 O8 82.34(17)
O32 V9 O25 105.67(19)
O14 V9 O25 76.94(17)
O26 V9 O25 148.40(15)
O8 V9 O25 88.55(17)
O32 V9 V8 106.62(16)
O14 V9 V8 127.70(12)
O26 V9 V8 41.15(12)
O8 V9 V8 41.97(12)
O25 V9 V8 127.29(12)
O32 V9 V5 112.28(16)
O14 V9 V5 36.85(12)
O26 V9 V5 123.40(11)
O8 V9 V5 120.68(13)
O25 V9 V5 40.09(11)
V8 V9 V5 141.10(4)
O34 V10 O27 113.49(18)
O34 V10 O24 108.63(19)
O27 V10 O24 137.84(17)
O34 V10 O7 105.1(2)
O27 V10 O7 78.37(17)
O24 V10 O7 89.29(15)
O34 V10 O2 106.0(2)
O27 V10 O2 90.77(18)
O24 V10 O2 79.31(16)
O7 V10 O2 148.85(17)
O34 V10 V2 111.01(15)
O27 V10 V2 121.08(13)
O24 V10 V2 39.01(12)
O7 V10 V2 123.65(11)
O2 V10 V2 40.35(11)
O34 V10 V4 112.74(15)
O27 V10 V4 38.99(12)
O24 V10 V4 120.06(12)
O7 V10 V4 39.52(12)
O2 V10 V4 125.34(13)
V2 V10 V4 136.16(4)
O41 V11 O21 110.0(2)
O41 V11 O20 109.20(19)
O21 V11 O20 89.82(17)
O41 V11 O18 108.7(2)
O21 V11 O18 140.83(18)
O20 V11 O18 83.27(17)
O41 V11 O4 103.87(19)
O21 V11 O4 76.75(16)
O20 V11 O4 146.86(18)
O18 V11 O4 88.33(16)
O41 V11 V3 109.19(15)
O21 V11 V3 125.44(13)
O20 V11 V3 41.63(12)
O18 V11 V3 42.47(11)
O4 V11 V3 127.05(13)
O41 V11 V7 109.71(15)
O21 V11 V7 36.84(11)
O20 V11 V7 122.17(13)
O18 V11 V7 121.10(11)
O4 V11 V7 40.02(12)
V3 V11 V7 141.10(5)
O1 V12 O23 106.26(19)
O1 V12 O26 107.42(17)
O23 V12 O26 90.95(16)
O1 V12 O24 109.55(18)
O23 V12 O24 83.41(15)
O26 V12 O24 142.71(18)
O1 V12 O6 105.94(19)
O23 V12 O6 147.70(18)
O26 V12 O6 77.10(16)
O24 V12 O6 88.25(15)
O1 V12 V2 106.53(14)
O23 V12 V2 41.90(10)
O26 V12 V2 128.03(13)
O24 V12 V2 42.68(12)
O6 V12 V2 127.97(10)
O1 V12 V8 111.85(14)
O23 V12 V8 122.27(12)
O26 V12 V8 37.31(12)
O24 V12 V8 120.03(12)
O6 V12 V8 39.79(11)
V2 V12 V8 141.61(4)
O36 V13 O42 107.91(19)
O36 V13 O20 108.9(2)
O42 V13 O20 91.14(17)
O36 V13 O27 108.86(19)
O42 V13 O27 82.56(17)
O20 V13 O27 141.80(15)
O36 V13 O13 105.53(19)
O42 V13 O13 146.52(15)
O20 V13 O13 76.41(17)
O27 V13 O13 88.35(18)
O36 V13 V4 108.12(17)
O42 V13 V4 40.90(13)
O20 V13 V4 126.54(12)
O27 V13 V4 42.54(12)
O13 V13 V4 127.13(13)
O36 V13 V3 111.37(17)
O42 V13 V3 122.46(12)
O20 V13 V3 37.00(12)
O27 V13 V3 120.24(12)
O13 V13 V3 39.43(13)
V4 V13 V3 140.51(4)
O9 V14 O21 106.9(2)
O9 V14 O42 110.12(18)
O21 V14 O42 88.67(17)
O9 V14 O5 109.31(19)
O21 V14 O5 84.32(16)
O42 V14 O5 140.30(17)
O9 V14 O33 107.9(2)
O21 V14 O33 145.12(17)
O42 V14 O33 76.98(17)
O5 V14 O33 86.85(17)
O9 V14 V7 105.91(17)
O21 V14 V7 42.37(10)
O42 V14 V7 126.07(13)
O5 V14 V7 43.45(13)
O33 V14 V7 127.00(11)
O9 V14 V4 113.89(16)
O21 V14 V4 119.94(12)
O42 V14 V4 37.09(13)
O5 V14 V4 118.68(13)
O33 V14 V4 39.90(11)
V7 V14 V4 140.18(4)
O16 V15 O8 109.15(18)
O16 V15 O5 111.59(19)
O8 V15 O5 139.20(16)
O16 V15 O39 107.8(2)
O8 V15 O39 80.55(17)
O5 V15 O39 89.12(17)
O16 V15 O30 104.1(2)
O8 V15 O30 89.38(17)
O5 V15 O30 78.91(17)
O39 V15 O30 148.11(17)
O16 V15 V8 111.22(17)
O8 V15 V8 40.37(12)
O5 V15 V8 121.51(13)
O39 V15 V8 40.41(11)
O30 V15 V8 125.28(13)
O16 V15 V7 111.61(17)
O8 V15 V7 120.79(13)
O5 V15 V7 38.62(13)
O39 V15 V7 123.01(12)
O30 V15 V7 40.35(10)
V8 V15 V7 137.17(4)
V12 O1 Ni2 148.8(2)
Sb2 O2 V2 140.7(2)
Sb2 O2 V10 120.00(19)
V2 O2 V10 99.14(17)
Sb5 O3 Sb2 130.8(2)
Sb6 O4 V7 141.1(2)
Sb6 O4 V11 119.6(2)
V7 O4 V11 99.33(17)
V15 O5 V7 102.89(18)
V15 O5 V14 151.9(2)
V7 O5 V14 92.61(17)
Sb4 O6 V8 136.7(2)
Sb4 O6 V12 123.18(19)
V8 O6 V12 99.73(17)
Sb4 O7 V4 139.7(2)
Sb4 O7 V10 119.6(2)
V4 O7 V10 100.63(18)
V15 O8 V8 99.82(17)
V15 O8 V9 151.3(2)
V8 O8 V9 95.69(18)
Sb5 O10 V2 139.50(18)
Sb5 O10 V6 119.9(2)
V2 O10 V6 100.53(17)
Sb5 O11 V1 118.79(18)
Sb5 O11 V3 141.6(2)
V1 O11 V3 99.64(18)
Sb6 O12 V5 141.8(2)
Sb6 O12 V1 118.31(19)
V5 O12 V1 99.86(18)
Sb2 O13 V3 137.3(2)
Sb2 O13 V13 122.6(2)
V3 O13 V13 100.09(19)
V5 O14 V6 96.12(18)
V5 O14 V9 105.68(19)
V6 O14 V9 147.0(2)
V5 O17 V1 101.62(18)
V5 O17 V6 94.04(16)
V1 O17 V6 151.0(2)
V1 O18 V3 101.72(18)
V1 O18 V11 152.0(2)
V3 O18 V11 94.74(16)
Sb4 O19 Sb3 131.6(2)
V3 O20 V11 96.46(18)
V3 O20 V13 105.48(19)
V11 O20 V13 146.8(2)
V7 O21 V11 105.93(19)
V7 O21 V14 94.76(17)
V11 O21 V14 151.6(2)
Sb6 O22 Sb1 129.0(2)
V12 O23 V2 96.37(16)
V12 O23 V6 150.0(2)
V2 O23 V6 105.49(18)
V10 O24 V2 102.02(17)
V10 O24 V12 151.2(2)
V2 O24 V12 94.12(16)
Sb1 O25 V5 138.3(2)
Sb1 O25 V9 121.9(2)
V5 O25 V9 99.40(18)
V12 O26 V8 105.62(18)
V12 O26 V9 145.8(2)
V8 O26 V9 97.41(18)
V10 O27 V4 102.39(19)
V10 O27 V13 150.9(2)
V4 O27 V13 94.72(18)
Sb1 O30 V7 141.1(2)
Sb1 O30 V15 119.7(2)
V7 O30 V15 99.20(17)
Sb3 O33 V4 137.5(2)
Sb3 O33 V14 123.05(19)
V4 O33 V14 99.39(18)
V8 O39 V15 98.88(17)
V8 O39 Sb3 141.9(2)
V15 O39 Sb3 118.9(2)
V4 O42 V13 97.28(18)
V4 O42 V14 104.82(19)
V13 O42 V14 148.1(2)
C1 N1 Ni1 108.5(4)
C5 N2 Ni1 119.4(4)
C3 N3 C2 110.5(5)
C3 N3 Ni1 119.0(5)
C2 N3 Ni1 107.6(4)
C8 N4 C7 109.9(5)
C8 N4 Ni1 119.1(4)
C7 N4 Ni1 108.3(4)
C6 N5 Ni1 106.8(4)
C10 N6 Ni1 117.8(4)
C14 N7 Ni2 108.2(3)
C18 N8 C13 113.6(5)
C18 N8 Ni2 116.8(4)
C13 N8 Ni2 105.2(3)
C12 N9 Ni2 107.0(4)
C17 N10 C11 111.6(5)
C17 N10 Ni2 118.5(4)
C11 N10 Ni2 107.3(4)
C15 N11 Ni2 115.1(4)
C2 C1 N1 112.0(6)
C1 C2 N3 109.5(6)
N3 C3 C4 110.4(6)
C3 C4 C5 116.9(8)
N2 C5 C4 116.3(6)
N5 C6 C7 109.7(5)
N4 C7 C6 109.4(5)
N4 C8 C9 112.3(5)
C8 C9 C10 115.2(6)
N6 C10 C9 111.6(5)
N10 C11 C12 109.5(5)
N9 C12 C11 107.4(4)
N8 C13 C14 110.1(5)
N7 C14 C13 109.1(5)
N11 C15 C16 111.8(5)
C15 C16 C17 113.9(6)
N10 C17 C16 112.0(6)
N8 C18 C19 115.7(6)
C20 C19 C18 114.4(6)
N12 C20 C19 110.9(5)
C21 N13 Ni3 108.2(4)
C23 N14 C22 110.6(5)
C23 N14 Ni3 117.3(4)
C22 N14 Ni3 107.8(4)
C25 N15 Ni3 116.9(4)
N13 C21 C22 107.5(5)
N14 C22 C21 109.2(5)
N14 C23 C24 111.1(5)
C23 C24 C25 116.2(6)
N15 C25 C24 112.4(5)
C26 N16 Ni3 112.4(5)
N16 C26 C27 111.0(8)
C26 C27 N17 104.8(8)
C26 C27 C28' 117.7(9)
N17 C27 C28' 40.5(7)
C28 N17 C27 109.0(8)
C28 N17 Ni3 112.6(7)
C27 N17 Ni3 118.5(7)
N17 C28 C29 107.2(8)
C28' N17' C29 101.7(11)
C28' N17' Ni3 115.3(11)
C29 N17' Ni3 125.1(9)
N17' C28' C27 107.1(12)
C30 C29 N17' 98.9(10)
C30 C29 C28 127.4(12)
N17' C29 C28 46.6(7)
C30 C29 C30' 31.8(9)
N17' C29 C30' 93.5(9)
C28 C29 C30' 138.2(10)
C29 C30 N18 118.7(9)
N18 C30' C29 106.6(14)
C30' N18 C30 38.0(9)
C30' N18 Ni3 131.1(11)
C30 N18 Ni3 109.1(7)

loop_
_geom_bond_atom_site_label_1
_geom_bond_atom_site_label_2
_geom_bond_distance
Sb1 O25 1.943(4)
Sb1 O30 1.945(4)
Sb1 O22 1.962(5)
Sb2 O13 1.945(4)
Sb2 O3 1.952(4)
Sb2 O2 1.973(4)
Sb3 O19 1.958(4)
Sb3 O33 1.965(4)
Sb3 O39 2.025(4)
Sb4 O19 1.937(4)
Sb4 O6 1.939(4)
Sb4 O7 1.955(4)
Sb5 O3 1.947(4)
Sb5 O10 1.958(4)
Sb5 O11 1.959(4)
Sb6 O4 1.946(4)
Sb6 O12 1.953(4)
Sb6 O22 1.961(4)
Ni1 N4 2.131(5)
Ni1 N3 2.131(6)
Ni1 N6 2.132(6)
Ni1 N2 2.134(4)
Ni1 N5 2.149(5)
Ni1 N1 2.173(5)
Ni2 N10 2.101(5)
Ni2 N11 2.114(5)
Ni2 N7 2.119(5)
Ni2 O1 2.126(4)
Ni2 N9 2.128(5)
Ni2 N8 2.128(5)
Ni3 N16 2.126(7)
Ni3 N17' 2.126(13)
Ni3 N14 2.130(5)
Ni3 N15 2.136(5)
Ni3 N18 2.140(8)
Ni3 N13 2.152(5)
Ni3 N17 2.188(9)
V1 O15 1.607(4)
V1 O18 1.946(4)
V1 O17 1.950(4)
V1 O11 1.974(4)
V1 O12 1.980(4)
V1 V3 3.0193(13)
V1 V5 3.0212(12)
V2 O40 1.635(4)
V2 O23 1.925(3)
V2 O24 1.947(4)
V2 O10 1.976(4)
V2 O2 1.984(4)
V2 V12 2.8646(13)
V2 V10 3.0251(13)
V2 V6 3.0729(13)
V3 O35 1.627(4)
V3 O20 1.921(4)
V3 O18 1.947(4)
V3 O11 1.978(4)
V3 O13 1.985(5)
V3 V11 2.8739(14)
V3 V13 3.0767(15)
V4 O31 1.638(4)
V4 O42 1.906(4)
V4 O27 1.959(4)
V4 O7 1.969(4)
V4 O33 1.986(4)
V4 V13 2.8876(15)
V4 V10 3.0412(14)
V4 V14 3.0552(15)
V5 O37 1.628(4)
V5 O14 1.913(4)
V5 O17 1.948(4)
V5 O12 1.968(4)
V5 O25 2.004(4)
V5 V6 2.8572(14)
V5 V9 3.0709(14)
V6 O29 1.622(4)
V6 O14 1.928(4)
V6 O23 1.936(4)
V6 O17 1.958(4)
V6 O10 2.020(3)
V7 O28 1.625(4)
V7 O21 1.907(3)
V7 O5 1.941(5)
V7 O30 1.988(4)
V7 O4 1.992(4)
V7 V14 2.8196(14)
V7 V15 3.0315(15)
V7 V11 3.0575(13)
V8 O38 1.631(4)
V8 O26 1.932(4)
V8 O39 1.953(4)
V8 O8 1.957(4)
V8 O6 1.993(4)
V8 V9 2.9113(14)
V8 V15 2.9767(15)
V8 V12 3.0697(13)
V9 O32 1.615(3)
V9 O14 1.940(4)
V9 O26 1.943(4)
V9 O8 1.971(4)
V9 O25 2.022(4)
V10 O34 1.617(4)
V10 O27 1.944(4)
V10 O24 1.945(4)
V10 O7 1.983(4)
V10 O2 1.990(4)
V11 O41 1.611(4)
V11 O21 1.924(4)
V11 O20 1.932(4)
V11 O18 1.959(4)
V11 O4 2.018(4)
V12 O1 1.633(4)
V12 O23 1.919(4)
V12 O26 1.921(4)
V12 O24 1.966(3)
V12 O6 2.022(4)
V13 O36 1.620(3)
V13 O42 1.941(4)
V13 O20 1.944(4)
V13 O27 1.966(4)
V13 O13 2.029(4)
V14 O9 1.623(4)
V14 O21 1.925(4)
V14 O42 1.949(4)
V14 O5 1.958(3)
V14 O33 2.020(5)
V15 O16 1.616(4)
V15 O8 1.934(4)
V15 O5 1.936(4)
V15 O39 1.965(5)
V15 O30 1.992(4)
N1 C1 1.505(10)
N2 C5 1.476(9)
N3 C3 1.457(9)
N3 C2 1.533(8)
N4 C8 1.480(8)
N4 C7 1.482(8)
N5 C6 1.474(8)
N6 C10 1.497(8)
N7 C14 1.475(8)
N8 C18 1.462(8)
N8 C13 1.486(7)
N9 C12 1.484(8)
N10 C17 1.475(8)
N10 C11 1.475(8)
N11 C15 1.472(8)
N12 C20 1.458(9)
C1 C2 1.484(11)
C3 C4 1.483(10)
C4 C5 1.502(11)
C6 C7 1.515(9)
C8 C9 1.521(10)
C9 C10 1.527(10)
C11 C12 1.516(9)
C13 C14 1.508(9)
C15 C16 1.509(9)
C16 C17 1.530(10)
C18 C19 1.549(9)
C19 C20 1.534(10)
N13 C21 1.471(10)
N14 C23 1.485(8)
N14 C22 1.490(8)
N15 C25 1.481(8)
C21 C22 1.503(10)
C23 C24 1.516(9)
C24 C25 1.521(9)
N16 C26 1.482(9)
C26 C27 1.496(13)
C27 N17 1.510(13)
C27 C28' 1.61(2)
N17 C28 1.487(13)
C28 C29 1.566(15)
N17' C28' 1.46(2)
N17' C29 1.559(16)
C29 C30 1.337(17)
C29 C30' 1.79(2)
C30 N18 1.555(13)
C30' N18 1.29(2)

loop_
_platon_squeeze_void_nr
_platon_squeeze_void_average_x
_platon_squeeze_void_average_y
_platon_squeeze_void_average_z
_platon_squeeze_void_volume
_platon_squeeze_void_count_electrons
1 0.000 0.500 0.500 38.4 14.8
2 0.000 0.500 1.000 32.0 13.1
3 0.355 0.581 0.129 18.6 9.0
4 0.644 0.419 0.871 18.6 9.3
